data_7025602
loop_
_publ_author_name
'Zhang, Chun-Jing'
'Pang, Hai-Jun'
'Tang, Qun'
'Wang, Hui-Yuan'
'Chen, Ya-Guang'

_publ_section_title
;
 Tailoring microstructures of isopolymolybdates: regular tuning of the
 ligand spacer length and metal coordination preferences.
;
_journal_issue 34
_journal_name_full 'Dalton transactions (Cambridge, England : 2003)'
_journal_page_first 7993
_journal_page_last 7999
_journal_paper_doi 10.1039/c002037k
_journal_volume 39
_journal_year 2010
_chemical_formula_sum 'C6 H8 Cu2 Mo3 N6 O10'
_chemical_formula_weight 739.10
_chemical_name_systematic
;
?
;
_space_group_IT_number 2
_symmetry_cell_setting triclinic
_symmetry_space_group_name_Hall '-P 1'
_symmetry_space_group_name_H-M 'P -1'
_atom_sites_solution_hydrogens geom
_atom_sites_solution_primary direct
_atom_sites_solution_secondary difmap
_audit_creation_method SHELXL-97
_cell_angle_alpha 114.1400(11)
_cell_angle_beta 102.6510(12)
_cell_angle_gamma 92.7040(13)
_cell_formula_units_Z 2
_cell_length_a 8.2050(8)
_cell_length_b 10.4460(11)
_cell_length_c 10.6300(11)
_cell_measurement_reflns_used 25
_cell_measurement_temperature 293(2)
_cell_measurement_theta_max 15
_cell_measurement_theta_min 7.5
_cell_volume 801.61(14)
_computing_cell_refinement 'Bruker SMART'
_computing_data_collection 'Bruker SMART'
_computing_data_reduction 'Bruker SAINT'
_computing_molecular_graphics 'Bruker SHELXTL'
_computing_publication_material 'Bruker SHELXTL'
_computing_structure_refinement 'SHELXL-97 (Sheldrick, 1997)'
_computing_structure_solution 'SHELXS-97 (Sheldrick, 1990)'
_diffrn_ambient_temperature 293(2)
_diffrn_measured_fraction_theta_full 0.983
_diffrn_measured_fraction_theta_max 0.983
_diffrn_measurement_device_type 'CCD area detector'
_diffrn_measurement_method 'phi and omega scans'
_diffrn_radiation_monochromator graphite
_diffrn_radiation_source 'fine-focus sealed tube'
_diffrn_radiation_type MoK\a
_diffrn_radiation_wavelength 0.71069
_diffrn_reflns_av_R_equivalents 0.0187
_diffrn_reflns_av_sigmaI/netI 0.0386
_diffrn_reflns_limit_h_max 10
_diffrn_reflns_limit_h_min -10
_diffrn_reflns_limit_k_max 10
_diffrn_reflns_limit_k_min -12
_diffrn_reflns_limit_l_max 12
_diffrn_reflns_limit_l_min -11
_diffrn_reflns_number 4312
_diffrn_reflns_theta_full 25.75
_diffrn_reflns_theta_max 25.75
_diffrn_reflns_theta_min 2.16
_diffrn_standards_decay_% none
_diffrn_standards_interval_count 150
_diffrn_standards_number 2
_exptl_absorpt_coefficient_mu 4.959
_exptl_absorpt_correction_T_max 0.579
_exptl_absorpt_correction_T_min 0.576
_exptl_absorpt_correction_type multi-scan
_exptl_absorpt_process_details 'SADABS (Sheldrick, 1996)'
_exptl_crystal_colour orange
_exptl_crystal_density_diffrn 3.062
_exptl_crystal_density_method 'not measured'
_exptl_crystal_description block
_exptl_crystal_F_000 700.0
_exptl_crystal_size_max 0.1121
_exptl_crystal_size_mid 0.1116
_exptl_crystal_size_min 0.1111
_refine_diff_density_max 0.706
_refine_diff_density_min -0.857
_refine_diff_density_rms 0.204
_refine_ls_extinction_method none
_refine_ls_goodness_of_fit_ref 1.010
_refine_ls_hydrogen_treatment refall
_refine_ls_matrix_type full
_refine_ls_number_parameters 244
_refine_ls_number_reflns 3045
_refine_ls_number_restraints 0
_refine_ls_restrained_S_all 1.010
_refine_ls_R_factor_all 0.0361
_refine_ls_R_factor_gt 0.0296
_refine_ls_shift/su_max 0.000
_refine_ls_shift/su_mean 0.000
_refine_ls_structure_factor_coef Fsqd
_refine_ls_weighting_details 'calc w=1/[\s^2^(Fo^2^)+(0.0617P)^2^+0.0000P] where P=(Fo^2^+2Fc^2^)/3'
_refine_ls_weighting_scheme calc
_refine_ls_wR_factor_gt 0.0790
_refine_ls_wR_factor_ref 0.0929
_reflns_number_gt 2616
_reflns_number_total 3045
_reflns_threshold_expression >2sigma(I)
_cod_data_source_file c002037k.txt
_cod_data_source_block compound1
_cod_depositor_comments
;
The following automatic conversions were performed:

'_symmetry_cell_setting' value 'Triclinic' changed to 'triclinic'
according to /home/saulius/struct/CIF-dictionaries/cif_core.dic
dictionary named 'cif_core.dic' version 2.4.2 from 2011-04-26.

Automatic conversion script
Id: cif_fix_values 1891 2012-01-12 08:04:46Z andrius 
;
_cod_original_sg_symbol_H-M 'P-1 '
_cod_database_code 7025602

loop_
_symmetry_equiv_pos_as_xyz
'x, y, z'
'-x, -y, -z'

loop_
_atom_site_label
_atom_site_type_symbol
_atom_site_fract_x
_atom_site_fract_y
_atom_site_fract_z
_atom_site_U_iso_or_equiv
_atom_site_adp_type
_atom_site_occupancy
_atom_site_symmetry_multiplicity
_atom_site_calc_flag
_atom_site_refinement_flags
Mo1 Mo 0.43220(6) 0.66188(5) 0.05619(5) 0.01343(14) Uani 1 1 d .
Mo2 Mo 0.81690(6) 0.56822(5) 0.24863(5) 0.01450(14) Uani 1 1 d .
Mo3 Mo -0.08874(6) 0.57737(5) 0.90818(5) 0.01233(14) Uani 1 1 d .
Cu2 Cu 0.66289(11) 0.89950(8) 0.40711(8) 0.0277(2) Uani 1 1 d .
Cu1 Cu 0.10768(10) 0.88805(9) 0.96855(8) 0.0284(2) Uani 1 1 d .
O1 O 0.6178(5) 0.5515(4) 0.1024(4) 0.0167(8) Uani 1 1 d .
O2 O -0.0211(5) 0.5065(4) 0.7275(4) 0.0148(8) Uani 1 1 d .
O3 O 0.8612(5) 0.7492(4) 0.3511(4) 0.0258(10) Uani 1 1 d .
O4 O 0.7189(5) 0.5060(5) 0.3437(5) 0.0287(10) Uani 1 1 d .
O5 O -0.0399(5) 0.5992(4) 1.0979(4) 0.0147(8) Uani 1 1 d .
O6 O 0.4636(5) 0.7789(4) 0.2347(4) 0.0197(9) Uani 1 1 d .
O7 O 0.2130(5) 0.6508(4) -0.0376(4) 0.0197(9) Uani 1 1 d .
O8 O -0.2938(5) 0.4921(4) 0.8445(4) 0.0210(9) Uani 1 1 d .
O9 O -0.1005(5) 0.7521(4) 0.9339(4) 0.0201(9) Uani 1 1 d .
O10 O 0.5393(5) 0.7501(4) -0.0117(5) 0.0249(9) Uani 1 1 d .
N1 N 0.2392(6) 0.8236(5) 0.6054(5) 0.0181(10) Uani 1 1 d .
N2 N 0.7433(6) 1.0319(5) 0.3364(5) 0.0226(11) Uani 1 1 d .
N3 N 0.6782(6) 0.9171(5) 0.5977(5) 0.0199(10) Uani 1 1 d .
N4 N 0.2309(6) 1.0048(5) 1.1654(5) 0.0224(11) Uani 1 1 d .
N5 N 0.1416(6) 0.8861(5) 0.7911(5) 0.0217(11) Uani 1 1 d .
N6 N 0.6038(6) 0.8281(5) 0.6411(5) 0.0197(10) Uani 1 1 d .
C1 C 0.8042(8) 0.9986(6) 0.2252(6) 0.0259(14) Uani 1 1 d .
H1A H 0.8097 0.9058 0.1640 0.031 Uiso 1 1 calc R
C2 C 0.2232(7) 0.9848(6) 1.2799(6) 0.0217(13) Uani 1 1 d .
H2A H 0.1546 0.9084 1.2748 0.026 Uiso 1 1 calc R
C3 C 0.4802(7) 0.7038(6) 0.5388(6) 0.0191(12) Uani 1 1 d .
H3A H 0.4626 0.6418 0.5836 0.023 Uiso 1 1 calc R
H3B H 0.5245 0.6517 0.4579 0.023 Uiso 1 1 calc R
C4 C 0.6587(7) 0.8763(6) 0.7806(6) 0.0212(13) Uani 1 1 d .
H4A H 0.6251 0.8333 0.8341 0.025 Uiso 1 1 calc R
C5 C 0.1670(8) 0.7762(6) 0.6821(6) 0.0239(13) Uani 1 1 d .
H5A H 0.1390 0.6814 0.6621 0.029 Uiso 1 1 calc R
C6 C 0.3122(7) 0.7442(6) 0.4863(6) 0.0221(13) Uani 1 1 d .
H6A H 0.3284 0.8019 0.4368 0.026 Uiso 1 1 calc R
H6B H 0.2341 0.6588 0.4189 0.026 Uiso 1 1 calc R

loop_
_atom_site_aniso_label
_atom_site_aniso_U_11
_atom_site_aniso_U_22
_atom_site_aniso_U_33
_atom_site_aniso_U_23
_atom_site_aniso_U_13
_atom_site_aniso_U_12
Mo1 0.0114(3) 0.0117(2) 0.0152(3) 0.0043(2) 0.00233(19) 0.00283(18)
Mo2 0.0127(3) 0.0179(3) 0.0130(3) 0.0061(2) 0.00398(19) 0.00629(19)
Mo3 0.0106(3) 0.0136(2) 0.0148(2) 0.00717(19) 0.00472(18) 0.00400(17)
Cu2 0.0390(5) 0.0260(4) 0.0174(4) 0.0101(3) 0.0064(3) -0.0031(3)
Cu1 0.0315(5) 0.0324(5) 0.0184(4) 0.0102(3) 0.0042(3) -0.0036(3)
O1 0.015(2) 0.0127(19) 0.020(2) 0.0051(16) 0.0026(16) 0.0047(15)
O2 0.0135(19) 0.020(2) 0.0140(19) 0.0091(16) 0.0057(15) 0.0046(15)
O3 0.027(2) 0.023(2) 0.020(2) 0.0039(18) 0.0037(18) 0.0092(18)
O4 0.028(2) 0.039(3) 0.031(2) 0.020(2) 0.017(2) 0.017(2)
O5 0.019(2) 0.0120(19) 0.0139(19) 0.0057(16) 0.0049(16) 0.0023(15)
O6 0.019(2) 0.019(2) 0.018(2) 0.0036(17) 0.0045(16) 0.0030(16)
O7 0.013(2) 0.020(2) 0.027(2) 0.0118(18) 0.0035(17) 0.0041(16)
O8 0.017(2) 0.023(2) 0.021(2) 0.0068(18) 0.0070(17) 0.0008(17)
O9 0.020(2) 0.015(2) 0.026(2) 0.0102(17) 0.0050(17) 0.0046(16)
O10 0.020(2) 0.026(2) 0.033(2) 0.0163(19) 0.0090(19) 0.0045(18)
N1 0.018(3) 0.019(2) 0.019(2) 0.008(2) 0.009(2) 0.0028(19)
N2 0.026(3) 0.018(3) 0.021(3) 0.005(2) 0.006(2) 0.002(2)
N3 0.024(3) 0.018(2) 0.021(3) 0.009(2) 0.008(2) 0.004(2)
N4 0.024(3) 0.023(3) 0.019(3) 0.010(2) 0.000(2) 0.006(2)
N5 0.028(3) 0.019(3) 0.024(3) 0.010(2) 0.016(2) 0.001(2)
N6 0.022(3) 0.016(2) 0.021(3) 0.008(2) 0.004(2) 0.004(2)
C1 0.039(4) 0.016(3) 0.020(3) 0.005(2) 0.009(3) 0.005(3)
C2 0.022(3) 0.019(3) 0.017(3) 0.006(2) -0.004(2) -0.001(2)
C3 0.022(3) 0.012(3) 0.025(3) 0.006(2) 0.014(3) 0.001(2)
C4 0.023(3) 0.032(3) 0.018(3) 0.017(3) 0.009(2) 0.007(3)
C5 0.026(3) 0.021(3) 0.030(3) 0.013(3) 0.014(3) 0.004(3)
C6 0.020(3) 0.025(3) 0.015(3) 0.002(2) 0.006(2) 0.001(2)

loop_
_atom_type_symbol
_atom_type_description
_atom_type_scat_dispersion_real
_atom_type_scat_dispersion_imag
_atom_type_scat_source
C C 0.0033 0.0016 'International Tables Vol C Tables 4.2.6.8 and 6.1.1.4'
H H 0.0000 0.0000 'International Tables Vol C Tables 4.2.6.8 and 6.1.1.4'
N N 0.0061 0.0033 'International Tables Vol C Tables 4.2.6.8 and 6.1.1.4'
O O 0.0106 0.0060 'International Tables Vol C Tables 4.2.6.8 and 6.1.1.4'
Cu Cu 0.3201 1.2651 'International Tables Vol C Tables 4.2.6.8 and 6.1.1.4'
Mo Mo -1.6832 0.6857 'International Tables Vol C Tables 4.2.6.8 and 6.1.1.4'

loop_
_geom_angle_atom_site_label_1
_geom_angle_atom_site_label_2
_geom_angle_atom_site_label_3
_geom_angle
_geom_angle_site_symmetry_1
_geom_angle_site_symmetry_3
O10 Mo1 O6 104.85(19) . .
O10 Mo1 O7 101.82(18) . .
O6 Mo1 O7 108.33(18) . .
O10 Mo1 O1 97.89(18) . .
O6 Mo1 O1 92.74(17) . .
O7 Mo1 O1 146.06(16) . .
O10 Mo1 O1 103.63(18) . 2_665
O6 Mo1 O1 148.24(16) . 2_665
O7 Mo1 O1 78.98(16) . 2_665
O1 Mo1 O1 69.62(16) . 2_665
O4 Mo2 O3 104.1(2) . .
O4 Mo2 O2 98.85(18) . 2_666
O3 Mo2 O2 107.75(18) . 2_666
O4 Mo2 O1 97.84(19) . .
O3 Mo2 O1 101.69(18) . .
O2 Mo2 O1 141.23(16) 2_666 .
O4 Mo2 O5 166.86(17) . 1_654
O3 Mo2 O5 88.21(17) . 1_654
O2 Mo2 O5 72.49(14) 2_666 1_654
O1 Mo2 O5 83.98(15) . 1_654
O4 Mo2 O7 99.31(18) . 2_665
O3 Mo2 O7 156.11(17) . 2_665
O2 Mo2 O7 73.01(14) 2_666 2_665
O1 Mo2 O7 69.90(14) . 2_665
O5 Mo2 O7 68.99(13) 1_654 2_665
O4 Mo2 Mo3 124.78(15) . 2_666
O3 Mo2 Mo3 117.23(14) . 2_666
O2 Mo2 Mo3 36.15(11) 2_666 2_666
O1 Mo2 Mo3 107.22(11) . 2_666
O5 Mo2 Mo3 43.06(9) 1_654 2_666
O7 Mo2 Mo3 49.50(9) 2_665 2_666
O8 Mo3 O9 105.84(19) . .
O8 Mo3 O5 100.82(17) . .
O9 Mo3 O5 100.84(17) . .
O8 Mo3 O2 99.18(17) . .
O9 Mo3 O2 99.04(17) . .
O5 Mo3 O2 146.61(16) . .
O8 Mo3 O5 99.22(17) . 2_567
O9 Mo3 O5 154.83(16) . 2_567
O5 Mo3 O5 76.25(16) . 2_567
O2 Mo3 O5 74.36(14) . 2_567
O8 Mo3 O7 167.85(17) . 1_556
O9 Mo3 O7 83.80(16) . 1_556
O5 Mo3 O7 84.23(15) . 1_556
O2 Mo3 O7 71.55(14) . 1_556
O5 Mo3 O7 71.05(13) 2_567 1_556
O8 Mo3 Mo2 118.80(13) . 2_666
O9 Mo3 Mo2 115.91(13) . 2_666
O5 Mo3 Mo2 112.16(11) . 2_666
O2 Mo3 Mo2 34.47(11) . 2_666
O5 Mo3 Mo2 46.70(9) 2_567 2_666
O7 Mo3 Mo2 49.22(9) 1_556 2_666
O8 Mo3 Mo3 102.69(14) . 2_567
O9 Mo3 Mo3 136.42(13) . 2_567
O5 Mo3 Mo3 41.14(11) . 2_567
O2 Mo3 Mo3 108.16(11) . 2_567
O5 Mo3 Mo3 35.11(9) 2_567 2_567
O7 Mo3 Mo3 73.77(9) 1_556 2_567
Mo2 Mo3 Mo3 76.042(19) 2_666 2_567
N3 Cu2 N2 132.2(2) . .
N3 Cu2 O6 123.12(18) . .
N2 Cu2 O6 99.27(18) . .
N3 Cu2 O3 98.40(17) . .
N2 Cu2 O3 96.29(18) . .
O6 Cu2 O3 97.97(15) . .
N4 Cu1 N5 130.3(2) . .
N4 Cu1 O9 117.16(19) . .
N5 Cu1 O9 112.39(18) . .
N4 Cu1 Cu1 82.13(15) . 2_577
N5 Cu1 Cu1 97.89(15) . 2_577
O9 Cu1 Cu1 86.48(11) . 2_577
Mo2 O1 Mo1 142.1(2) . .
Mo2 O1 Mo1 107.30(17) . 2_665
Mo1 O1 Mo1 110.38(16) . 2_665
Mo2 O2 Mo3 109.38(17) 2_666 .
Mo2 O3 Cu2 125.6(2) . .
Mo3 O5 Mo3 103.75(16) . 2_567
Mo3 O5 Mo2 137.85(19) . 1_456
Mo3 O5 Mo2 90.24(13) 2_567 1_456
Mo1 O6 Cu2 137.9(2) . .
Mo1 O7 Mo2 100.05(16) . 2_665
Mo1 O7 Mo3 152.4(2) . 1_554
Mo2 O7 Mo3 81.28(12) 2_665 1_554
Mo3 O9 Cu1 121.7(2) . .
C5 N1 N2 109.5(5) . 2_676
C5 N1 C6 129.1(5) . .
N2 N1 C6 121.0(4) 2_676 .
C1 N2 N1 104.0(5) . 2_676
C1 N2 Cu2 126.4(4) . .
N1 N2 Cu2 129.5(4) 2_676 .
C2 N3 N6 102.3(5) 2_677 .
C2 N3 Cu2 127.7(4) 2_677 .
N6 N3 Cu2 129.8(4) . .
C2 N4 C4 103.3(5) . 2_677
C2 N4 Cu1 127.6(4) . .
C4 N4 Cu1 129.1(4) 2_677 .
C5 N5 C1 105.1(5) . 2_676
C5 N5 Cu1 126.6(4) . .
C1 N5 Cu1 125.3(4) 2_676 .
C4 N6 N3 109.4(5) . .
C4 N6 C3 129.5(5) . .
N3 N6 C3 121.1(5) . .
N2 C1 N5 112.6(5) . 2_676
N3 C2 N4 114.5(5) 2_677 .
N6 C3 C6 112.1(5) . .
N6 C4 N4 110.5(5) . 2_677
N5 C5 N1 108.8(5) . .
N1 C6 C3 111.4(5) . .

loop_
_geom_bond_atom_site_label_1
_geom_bond_atom_site_label_2
_geom_bond_distance
_geom_bond_site_symmetry_2
Mo1 O10 1.699(4) .
Mo1 O6 1.738(4) .
Mo1 O7 1.828(4) .
Mo1 O1 2.047(4) .
Mo1 O1 2.125(4) 2_665
Mo2 O4 1.713(4) .
Mo2 O3 1.723(4) .
Mo2 O2 1.892(4) 2_666
Mo2 O1 1.938(4) .
Mo2 O5 2.295(4) 1_654
Mo2 O7 2.416(4) 2_665
Mo2 Mo3 3.1530(7) 2_666
Mo3 O8 1.717(4) .
Mo3 O9 1.742(4) .
Mo3 O5 1.882(4) .
Mo3 O2 1.972(4) .
Mo3 O5 2.153(4) 2_567
Mo3 O7 2.426(4) 1_556
Mo3 Mo2 3.1530(7) 2_666
Mo3 Mo3 3.1783(9) 2_567
Cu2 N3 1.933(5) .
Cu2 N2 1.973(5) .
Cu2 O6 2.055(4) .
Cu2 O3 2.317(4) .
Cu1 N4 1.938(5) .
Cu1 N5 1.959(5) .
Cu1 O9 2.034(4) .
Cu1 Cu1 2.9442(17) 2_577
O1 Mo1 2.125(4) 2_665
O2 Mo2 1.892(4) 2_666
O5 Mo3 2.153(4) 2_567
O5 Mo2 2.295(4) 1_456
O7 Mo2 2.416(4) 2_665
O7 Mo3 2.426(4) 1_554
N1 C5 1.331(7) .
N1 N2 1.364(7) 2_676
N1 C6 1.473(7) .
N2 C1 1.306(7) .
N2 N1 1.364(6) 2_676
N3 C2 1.329(7) 2_677
N3 N6 1.368(6) .
N4 C2 1.331(7) .
N4 C4 1.333(7) 2_677
N5 C5 1.321(8) .
N5 C1 1.354(7) 2_676
N6 C4 1.316(7) .
N6 C3 1.461(7) .
C1 N5 1.354(7) 2_676
C2 N3 1.329(7) 2_677
C3 C6 1.517(8) .
C4 N4 1.333(7) 2_677
